data_7209469
loop_
_publ_author_name
'Utzolino, A.'
'Bluhm, K.'

_publ_section_title
;
 Neue Einsichten zur Stabilisierung des Hulsit-Strukturtyps am Beispiel
 von Mn(II)2 Mn(III) (B O3) O2 und Mn(II) Sr Mn(III) (B O3) O2
;
_journal_name_full
;
Zeitschrift fuer Naturforschung, Teil B. Anorganische Chemie, Organische
 Chemie (42,1987-)
;
_journal_page_first 1433
_journal_page_last 1438
_journal_volume 51
_journal_year 1996
_chemical_formula_sum 'B Mn3 O5'
_chemical_name_systematic 'Mn2 Mn (B O3) O2'
_space_group_IT_number 55
_symmetry_space_group_name_Hall '-P 2 2ab'
_symmetry_space_group_name_H-M 'P b a m'
_cell_angle_alpha 90
_cell_angle_beta 90
_cell_angle_gamma 90
_cell_formula_units_Z 4
_cell_length_a 9.26
_cell_length_b 12.415
_cell_length_c 3.0496
_cell_volume 350.591
_citation_journal_id_ASTM ZNBSEN
_cod_data_source_file boron0-1_359.cif
_cod_data_source_block B1Mn3O5
_cod_original_cell_volume 350.5909
_cod_original_formula_sum 'B1 Mn3 O5'
_cod_database_code 7209469

loop_
_symmetry_equiv_pos_as_xyz
x,y,z
-x,-y,z
x+1/2,-y+1/2,-z
-x+1/2,y+1/2,-z
-x,-y,-z
x,y,-z
-x-1/2,y-1/2,z
x-1/2,-y-1/2,z

loop_
_atom_site_label
_atom_site_type_symbol
_atom_site_fract_x
_atom_site_fract_y
_atom_site_fract_z
_atom_site_occupancy
_atom_site_U_iso_or_equiv
Mn2 Mn+2 0 0 0.5 1 0.0
Mn3 Mn+2 0.5 0 0 1 0.0
Mn1 Mn+2 0.0049 0.2789 0.5 1 0.0
O2 O-2 0.1071 0.1417 0.5 1 0.0
B1 B+3 0.277 0.36 0 1 0.0
O4 O-2 0.3885 0.0809 0.5 1 0.0
O5 O-2 0.3542 0.2639 0 1 0.0
O1 O-2 0.1474 0.9572 0 1 0.0
O3 O-2 0.128 0.3569 0 1 0.0
Mn4 Mn+3 0.2407 0.1158 0 1 0.0
